data_1555430
loop_
_publ_author_name
'Liu, Yulong'
'Shan, Tong'
'Yao, Liang'
'Bai, Qing'
'Guo, Yachen'
'Li, Jinyu'
'Han, Xiao'
'Li, Weijun'
'Wang, Zhiming'
'Yang, Bing'
'Lu, Ping'
'Ma, Yuguang'

_publ_section_title
;
 Isomers of Pyrene-Imidazole Compounds: Synthesis and Configuration Effect
 on Optical Properties.
;
_journal_issue 24
_journal_name_full 'Organic letters'
_journal_page_first 6138
_journal_page_last 6141
_journal_paper_doi 10.1021/acs.orglett.5b02879
_journal_volume 17
_journal_year 2015
_chemical_formula_moiety 'C82 H54 N4'
_chemical_formula_sum 'C82 H54 N4'
_chemical_formula_weight 1095.29
_space_group_IT_number 2
_space_group_name_Hall '-P 1'
_space_group_name_H-M_alt 'P -1'
_symmetry_cell_setting triclinic
_symmetry_space_group_name_Hall '-P 1'
_symmetry_space_group_name_H-M 'P -1'
_atom_sites_solution_hydrogens geom
_atom_sites_solution_primary direct
_atom_sites_solution_secondary difmap
_audit_creation_method SHELXL-97
_cell_angle_alpha 77.339(2)
_cell_angle_beta 87.855(2)
_cell_angle_gamma 87.767(2)
_cell_formula_units_Z 2
_cell_length_a 10.0347(8)
_cell_length_b 11.9855(10)
_cell_length_c 25.329(2)
_cell_measurement_temperature 296(2)
_cell_volume 2968.7(4)
_computing_structure_refinement 'SHELXL-97 (Sheldrick, 1997)'
_computing_structure_solution 'SHELXS-97 (Sheldrick, 1990)'
_diffrn_ambient_temperature 296(2)
_diffrn_measured_fraction_theta_full 0.994
_diffrn_measured_fraction_theta_max 0.994
_diffrn_measurement_device_type 'Rigaku RAXIS-RAPID'
_diffrn_radiation_monochromator graphite
_diffrn_radiation_source 'fine-focus sealed tube'
_diffrn_radiation_type MoK\a
_diffrn_radiation_wavelength 0.71073
_diffrn_reflns_av_R_equivalents 0.0486
_diffrn_reflns_av_sigmaI/netI 0.0708
_diffrn_reflns_limit_h_max 11
_diffrn_reflns_limit_h_min -9
_diffrn_reflns_limit_k_max 13
_diffrn_reflns_limit_k_min -14
_diffrn_reflns_limit_l_max 29
_diffrn_reflns_limit_l_min -29
_diffrn_reflns_number 18563
_diffrn_reflns_theta_full 24.66
_diffrn_reflns_theta_max 24.66
_diffrn_reflns_theta_min 0.82
_exptl_absorpt_coefficient_mu 0.071
_exptl_absorpt_correction_T_max 0.9922
_exptl_absorpt_correction_T_min 0.9908
_exptl_absorpt_correction_type multi-scan
_exptl_crystal_colour colorless
_exptl_crystal_density_diffrn 1.225
_exptl_crystal_density_method 'not measured'
_exptl_crystal_description block
_exptl_crystal_F_000 1148
_exptl_crystal_size_max 0.13
_exptl_crystal_size_mid 0.12
_exptl_crystal_size_min 0.11
_refine_diff_density_max 0.225
_refine_diff_density_min -0.252
_refine_diff_density_rms 0.052
_refine_ls_extinction_method none
_refine_ls_goodness_of_fit_ref 1.019
_refine_ls_hydrogen_treatment constr
_refine_ls_matrix_type full
_refine_ls_number_parameters 775
_refine_ls_number_reflns 9994
_refine_ls_number_restraints 0
_refine_ls_restrained_S_all 1.019
_refine_ls_R_factor_all 0.0835
_refine_ls_R_factor_gt 0.0527
_refine_ls_shift/su_max 0.029
_refine_ls_shift/su_mean 0.004
_refine_ls_structure_factor_coef Fsqd
_refine_ls_weighting_details 'calc w=1/[\s^2^(Fo^2^)+(0.0889P)^2^+0.0789P] where P=(Fo^2^+2Fc^2^)/3'
_refine_ls_weighting_scheme calc
_refine_ls_wR_factor_gt 0.1406
_refine_ls_wR_factor_ref 0.1671
_reflns_number_gt 6758
_reflns_number_total 9994
_reflns_threshold_expression >2sigma(I)
_cod_data_source_file ol5b02879_si_003.cif
_cod_data_source_block m1
_cod_database_code 1555430

loop_
_symmetry_equiv_pos_as_xyz
'x, y, z'
'-x, -y, -z'

loop_
_atom_site_label
_atom_site_type_symbol
_atom_site_fract_x
_atom_site_fract_y
_atom_site_fract_z
_atom_site_U_iso_or_equiv
_atom_site_adp_type
_atom_site_occupancy
_atom_site_symmetry_multiplicity
_atom_site_calc_flag
_atom_site_refinement_flags
C1 C 0.0112(2) 1.0654(2) 0.22610(8) 0.0555(6) Uani 1 1 d .
H1 H 0.0878 1.0904 0.2388 0.067 Uiso 1 1 calc R
C2 C -0.1070(3) 1.0601(2) 0.25671(9) 0.0653(7) Uani 1 1 d .
H2 H -0.1096 1.0837 0.2894 0.078 Uiso 1 1 calc R
C3 C -0.2193(3) 1.0208(2) 0.23935(10) 0.0688(7) Uani 1 1 d .
H3 H -0.2974 1.0152 0.2606 0.083 Uiso 1 1 calc R
C4 C -0.2164(2) 0.9899(3) 0.19087(11) 0.0760(8) Uani 1 1 d .
H4 H -0.2931 0.9637 0.1787 0.091 Uiso 1 1 calc R
C5 C -0.1004(2) 0.9971(2) 0.15972(9) 0.0615(7) Uani 1 1 d .
H5 H -0.1002 0.9768 0.1263 0.074 Uiso 1 1 calc R
C6 C 0.0156(2) 1.03363(18) 0.17699(8) 0.0438(5) Uani 1 1 d .
C7 C 0.1384(2) 1.04256(19) 0.14123(8) 0.0460(5) Uani 1 1 d .
C8 C 0.1218(2) 1.1149(2) 0.08555(8) 0.0486(5) Uani 1 1 d .
C9 C 0.0928(2) 1.2310(2) 0.07804(10) 0.0677(7) Uani 1 1 d .
H9 H 0.0845 1.2642 0.1080 0.081 Uiso 1 1 calc R
C10 C 0.0758(3) 1.2989(3) 0.02655(13) 0.0864(9) Uani 1 1 d .
H10 H 0.0589 1.3773 0.0220 0.104 Uiso 1 1 calc R
C11 C 0.0839(3) 1.2499(3) -0.01724(11) 0.0857(10) Uani 1 1 d .
H11 H 0.0715 1.2946 -0.0518 0.103 Uiso 1 1 calc R
C12 C 0.1102(3) 1.1354(4) -0.01037(10) 0.0874(10) Uani 1 1 d .
H12 H 0.1151 1.1021 -0.0403 0.105 Uiso 1 1 calc R
C13 C 0.1297(3) 1.0685(3) 0.04041(9) 0.0708(7) Uani 1 1 d .
H13 H 0.1486 0.9906 0.0443 0.085 Uiso 1 1 calc R
C14 C 0.4249(2) 1.1248(2) 0.10293(10) 0.0660(7) Uani 1 1 d .
H14 H 0.3798 1.1844 0.1148 0.079 Uiso 1 1 calc R
C15 C 0.5367(3) 1.1471(3) 0.06965(11) 0.0842(9) Uani 1 1 d .
H15 H 0.5663 1.2215 0.0588 0.101 Uiso 1 1 calc R
C16 C 0.6038(3) 1.0597(3) 0.05259(11) 0.0876(10) Uani 1 1 d .
H16 H 0.6787 1.0751 0.0298 0.105 Uiso 1 1 calc R
C17 C 0.5627(3) 0.9503(3) 0.06851(11) 0.0843(9) Uani 1 1 d .
H17 H 0.6095 0.8912 0.0568 0.101 Uiso 1 1 calc R
C18 C 0.4499(2) 0.9274(2) 0.10244(10) 0.0656(7) Uani 1 1 d .
H18 H 0.4224 0.8525 0.1140 0.079 Uiso 1 1 calc R
C19 C 0.3789(2) 1.0150(2) 0.11896(8) 0.0472(5) Uani 1 1 d .
C20 C 0.2572(2) 0.99068(19) 0.15588(8) 0.0462(5) Uani 1 1 d .
C21 C 0.28089(19) 0.90669(18) 0.20770(8) 0.0418(5) Uani 1 1 d .
C22 C 0.4009(2) 0.90604(19) 0.23297(8) 0.0464(5) Uani 1 1 d .
H22 H 0.4621 0.9618 0.2185 0.056 Uiso 1 1 calc R
C23 C 0.4325(2) 0.82556(19) 0.27869(8) 0.0488(5) Uani 1 1 d .
H23 H 0.5134 0.8289 0.2950 0.059 Uiso 1 1 calc R
C24 C 0.34549(19) 0.73940(18) 0.30094(8) 0.0427(5) Uani 1 1 d .
C25 C 0.2226(2) 0.74063(19) 0.27653(8) 0.0474(5) Uani 1 1 d .
H25 H 0.1611 0.6854 0.2912 0.057 Uiso 1 1 calc R
C26 C 0.1914(2) 0.82232(19) 0.23109(8) 0.0485(5) Uani 1 1 d .
H26 H 0.1090 0.8213 0.2156 0.058 Uiso 1 1 calc R
C27 C 0.3745(2) 0.64683(18) 0.34750(8) 0.0432(5) Uani 1 1 d .
C28 C 0.61947(19) 0.62310(17) 0.32503(7) 0.0393(5) Uani 1 1 d .
C29 C 0.6366(2) 0.5878(2) 0.27756(8) 0.0545(6) Uani 1 1 d .
H29 H 0.5702 0.5480 0.2657 0.065 Uiso 1 1 calc R
C30 C 0.7533(3) 0.6117(3) 0.24732(10) 0.0814(9) Uani 1 1 d .
H30 H 0.7661 0.5868 0.2152 0.098 Uiso 1 1 calc R
C31 C 0.8500(3) 0.6715(3) 0.26413(11) 0.0816(9) Uani 1 1 d .
H31 H 0.9286 0.6868 0.2436 0.098 Uiso 1 1 calc R
C32 C 0.8319(3) 0.7086(3) 0.31066(13) 0.0798(8) Uani 1 1 d .
H32 H 0.8974 0.7504 0.3218 0.096 Uiso 1 1 calc R
C33 C 0.7158(2) 0.6843(2) 0.34168(10) 0.0627(7) Uani 1 1 d .
H33 H 0.7033 0.7095 0.3738 0.075 Uiso 1 1 calc R
C34 C 0.48364(19) 0.50421(18) 0.40216(7) 0.0414(5) Uani 1 1 d .
C35 C 0.57630(19) 0.41747(19) 0.42862(7) 0.0427(5) Uani 1 1 d .
C36 C 0.7119(2) 0.4115(2) 0.41520(8) 0.0556(6) Uani 1 1 d .
H36 H 0.7480 0.4676 0.3876 0.067 Uiso 1 1 calc R
C37 C 0.7927(2) 0.3245(2) 0.44193(8) 0.0634(7) Uani 1 1 d .
H37 H 0.8827 0.3221 0.4320 0.076 Uiso 1 1 calc R
C38 C 0.7433(2) 0.2402(2) 0.48335(8) 0.0580(7) Uani 1 1 d .
H38 H 0.8000 0.1816 0.5009 0.070 Uiso 1 1 calc R
C39 C 0.6084(2) 0.24265(19) 0.49900(7) 0.0446(5) Uani 1 1 d .
C40 C 0.52104(19) 0.33145(18) 0.47135(7) 0.0405(5) Uani 1 1 d .
C41 C 0.5473(2) 0.15857(19) 0.54174(7) 0.0432(5) Uani 1 1 d .
C42 C 0.4124(2) 0.15715(19) 0.55329(7) 0.0438(5) Uani 1 1 d .
C43 C 0.32391(19) 0.24529(18) 0.52616(7) 0.0413(5) Uani 1 1 d .
C44 C 0.1877(2) 0.2487(2) 0.53869(8) 0.0486(5) Uani 1 1 d .
H44 H 0.1514 0.1901 0.5649 0.058 Uiso 1 1 calc R
C45 C 0.1061(2) 0.3371(2) 0.51299(8) 0.0520(6) Uani 1 1 d .
H45 H 0.0157 0.3383 0.5225 0.062 Uiso 1 1 calc R
C46 C 0.1569(2) 0.4238(2) 0.47333(8) 0.0497(6) Uani 1 1 d .
H46 H 0.1008 0.4832 0.4561 0.060 Uiso 1 1 calc R
C47 C 0.29264(19) 0.42271(18) 0.45896(7) 0.0420(5) Uani 1 1 d .
C48 C 0.37963(18) 0.33418(18) 0.48549(7) 0.0392(5) Uani 1 1 d .
C49 C 0.34970(19) 0.50855(18) 0.41587(7) 0.0425(5) Uani 1 1 d .
C50 C 0.4953(2) 0.01155(19) 0.60866(8) 0.0464(5) Uani 1 1 d .
C51 C 0.7389(2) 0.02748(19) 0.58254(7) 0.0429(5) Uani 1 1 d .
C52 C 0.7828(2) -0.0652(2) 0.56243(10) 0.0648(7) Uani 1 1 d .
H52 H 0.7244 -0.1037 0.5455 0.078 Uiso 1 1 calc R
C53 C 0.9148(3) -0.1004(3) 0.56770(12) 0.0888(9) Uani 1 1 d .
H53 H 0.9457 -0.1629 0.5541 0.107 Uiso 1 1 calc R
C54 C 1.0011(3) -0.0448(3) 0.59261(11) 0.0807(9) Uani 1 1 d .
H54 H 1.0902 -0.0691 0.5956 0.097 Uiso 1 1 calc R
C55 C 0.9565(2) 0.0461(3) 0.61302(9) 0.0649(7) Uani 1 1 d .
H55 H 1.0147 0.0826 0.6309 0.078 Uiso 1 1 calc R
C56 C 0.8250(2) 0.0845(2) 0.60728(8) 0.0527(6) Uani 1 1 d .
H56 H 0.7953 0.1484 0.6201 0.063 Uiso 1 1 calc R
C57 C 0.5122(2) -0.08863(19) 0.65360(7) 0.0446(5) Uani 1 1 d .
C58 C 0.6120(2) -0.09515(19) 0.69067(8) 0.0476(5) Uani 1 1 d .
H58 H 0.6731 -0.0371 0.6859 0.057 Uiso 1 1 calc R
C59 C 0.6221(2) -0.18626(19) 0.73444(8) 0.0467(5) Uani 1 1 d .
H59 H 0.6894 -0.1878 0.7589 0.056 Uiso 1 1 calc R
C60 C 0.5347(2) -0.27562(18) 0.74295(7) 0.0425(5) Uani 1 1 d .
C61 C 0.4332(2) -0.2679(2) 0.70602(8) 0.0530(6) Uani 1 1 d .
H61 H 0.3715 -0.3255 0.7110 0.064 Uiso 1 1 calc R
C62 C 0.4222(2) -0.1769(2) 0.66230(8) 0.0532(6) Uani 1 1 d .
H62 H 0.3538 -0.1744 0.6382 0.064 Uiso 1 1 calc R
C63 C 0.5494(2) -0.37105(18) 0.79113(7) 0.0437(5) Uani 1 1 d .
C64 C 0.4271(2) -0.3978(2) 0.82672(7) 0.0465(5) Uani 1 1 d .
C65 C 0.3962(2) -0.5091(2) 0.85210(9) 0.0604(7) Uani 1 1 d .
H65 H 0.4505 -0.5700 0.8461 0.072 Uiso 1 1 calc R
C66 C 0.2849(3) -0.5297(3) 0.88631(10) 0.0800(9) Uani 1 1 d .
H66 H 0.2653 -0.6044 0.9034 0.096 Uiso 1 1 calc R
C67 C 0.2035(3) -0.4411(3) 0.89525(11) 0.0869(10) Uani 1 1 d .
H67 H 0.1295 -0.4555 0.9186 0.104 Uiso 1 1 calc R
C68 C 0.2308(3) -0.3324(3) 0.87009(11) 0.0801(9) Uani 1 1 d .
H68 H 0.1747 -0.2723 0.8759 0.096 Uiso 1 1 calc R
C69 C 0.3420(2) -0.3100(2) 0.83570(9) 0.0605(6) Uani 1 1 d .
H69 H 0.3595 -0.2350 0.8185 0.073 Uiso 1 1 calc R
C70 C 0.6691(2) -0.42599(18) 0.80372(8) 0.0434(5) Uani 1 1 d .
C71 C 0.6948(2) -0.5038(2) 0.85718(8) 0.0500(5) Uani 1 1 d .
C72 C 0.7535(3) -0.6115(2) 0.86045(11) 0.0691(7) Uani 1 1 d .
H72 H 0.7763 -0.6358 0.8288 0.083 Uiso 1 1 calc R
C73 C 0.7787(3) -0.6829(3) 0.90938(15) 0.0928(10) Uani 1 1 d .
H73 H 0.8167 -0.7554 0.9106 0.111 Uiso 1 1 calc R
C74 C 0.7482(3) -0.6485(3) 0.95653(13) 0.0955(11) Uani 1 1 d .
H74 H 0.7655 -0.6971 0.9897 0.115 Uiso 1 1 calc R
C75 C 0.6923(3) -0.5421(3) 0.95442(10) 0.0859(10) Uani 1 1 d .
H75 H 0.6719 -0.5181 0.9864 0.103 Uiso 1 1 calc R
C76 C 0.6658(2) -0.4699(2) 0.90530(9) 0.0644(7) Uani 1 1 d .
H76 H 0.6279 -0.3975 0.9045 0.077 Uiso 1 1 calc R
C77 C 0.7872(2) -0.40939(19) 0.76577(8) 0.0473(5) Uani 1 1 d .
C78 C 0.7790(2) -0.4151(2) 0.71174(8) 0.0580(6) Uani 1 1 d .
H78 H 0.6982 -0.4312 0.6986 0.070 Uiso 1 1 calc R
C79 C 0.8898(3) -0.3971(3) 0.67755(10) 0.0767(8) Uani 1 1 d .
H79 H 0.8835 -0.4024 0.6416 0.092 Uiso 1 1 calc R
C80 C 1.0096(3) -0.3713(3) 0.69595(11) 0.0843(9) Uani 1 1 d .
H80 H 1.0833 -0.3570 0.6724 0.101 Uiso 1 1 calc R
C81 C 1.0197(3) -0.3669(3) 0.74911(11) 0.0776(8) Uani 1 1 d .
H81 H 1.1007 -0.3504 0.7619 0.093 Uiso 1 1 calc R
C82 C 0.9104(2) -0.3868(2) 0.78370(9) 0.0603(6) Uani 1 1 d .
H82 H 0.9190 -0.3852 0.8200 0.072 Uiso 1 1 calc R
N1 N 0.50012(16) 0.59502(15) 0.35761(6) 0.0431(4) Uani 1 1 d .
N2 N 0.28281(16) 0.59629(15) 0.38233(6) 0.0465(4) Uani 1 1 d .
N3 N 0.38018(17) 0.06526(16) 0.59492(6) 0.0486(5) Uani 1 1 d .
N4 N 0.60103(16) 0.06516(15) 0.57755(6) 0.0456(4) Uani 1 1 d .

loop_
_atom_site_aniso_label
_atom_site_aniso_U_11
_atom_site_aniso_U_22
_atom_site_aniso_U_33
_atom_site_aniso_U_23
_atom_site_aniso_U_13
_atom_site_aniso_U_12
C1 0.0522(13) 0.0595(17) 0.0529(13) -0.0084(11) -0.0037(11) 0.0010(11)
C2 0.0700(17) 0.073(2) 0.0492(13) -0.0099(12) 0.0083(12) 0.0105(14)
C3 0.0568(16) 0.073(2) 0.0690(16) -0.0023(14) 0.0177(13) 0.0063(13)
C4 0.0469(14) 0.100(2) 0.0806(18) -0.0177(16) 0.0049(13) -0.0107(14)
C5 0.0539(14) 0.0757(19) 0.0562(13) -0.0168(13) 0.0003(11) -0.0056(13)
C6 0.0451(12) 0.0359(13) 0.0445(11) 0.0028(9) -0.0006(9) 0.0054(9)
C7 0.0446(12) 0.0407(14) 0.0496(11) -0.0036(10) 0.0003(9) 0.0002(10)
C8 0.0446(12) 0.0497(15) 0.0447(11) 0.0026(10) 0.0018(9) 0.0053(10)
C9 0.0730(17) 0.0550(18) 0.0645(15) 0.0062(13) 0.0075(12) 0.0129(13)
C10 0.0755(19) 0.068(2) 0.093(2) 0.0278(17) 0.0051(16) 0.0124(15)
C11 0.0591(17) 0.118(3) 0.0584(17) 0.0283(19) -0.0009(13) -0.0025(18)
C12 0.082(2) 0.124(3) 0.0503(15) -0.0046(17) -0.0007(13) -0.013(2)
C13 0.0769(18) 0.078(2) 0.0540(14) -0.0084(14) -0.0020(12) 0.0005(15)
C14 0.0578(15) 0.0577(18) 0.0759(16) -0.0008(13) 0.0067(12) -0.0093(13)
C15 0.0729(19) 0.086(2) 0.0851(19) 0.0014(17) 0.0149(15) -0.0238(17)
C16 0.0651(18) 0.118(3) 0.0771(18) -0.0176(19) 0.0253(14) -0.0198(19)
C17 0.0676(18) 0.108(3) 0.0833(18) -0.0374(18) 0.0214(15) -0.0042(18)
C18 0.0619(15) 0.0606(18) 0.0751(16) -0.0182(14) 0.0082(13) -0.0009(13)
C19 0.0407(11) 0.0457(15) 0.0504(11) 0.0000(10) -0.0006(9) -0.0015(10)
C20 0.0478(12) 0.0374(14) 0.0509(12) -0.0045(10) -0.0003(9) -0.0012(10)
C21 0.0438(11) 0.0320(12) 0.0470(11) -0.0040(9) -0.0002(9) 0.0027(9)
C22 0.0439(12) 0.0340(13) 0.0574(12) -0.0012(10) -0.0010(10) -0.0025(9)
C23 0.0460(12) 0.0376(14) 0.0603(13) -0.0044(11) -0.0108(10) 0.0023(10)
C24 0.0439(12) 0.0345(13) 0.0473(11) -0.0056(9) -0.0003(9) 0.0096(9)
C25 0.0400(11) 0.0398(14) 0.0557(12) 0.0031(10) 0.0011(9) 0.0008(10)
C26 0.0401(11) 0.0409(14) 0.0585(12) 0.0021(11) -0.0082(9) 0.0038(10)
C27 0.0473(12) 0.0360(13) 0.0430(11) -0.0036(9) -0.0019(9) 0.0112(10)
C28 0.0408(11) 0.0311(12) 0.0417(10) 0.0005(9) -0.0016(9) 0.0045(9)
C29 0.0524(13) 0.0583(17) 0.0558(13) -0.0186(11) 0.0050(10) -0.0096(11)
C30 0.0686(17) 0.119(3) 0.0633(15) -0.0336(16) 0.0157(13) -0.0213(17)
C31 0.0616(17) 0.100(3) 0.0806(18) -0.0143(17) 0.0190(14) -0.0250(16)
C32 0.0549(16) 0.077(2) 0.113(2) -0.0296(18) -0.0045(16) -0.0227(14)
C33 0.0569(15) 0.0693(19) 0.0688(15) -0.0295(13) -0.0064(12) -0.0013(13)
C34 0.0436(11) 0.0404(13) 0.0358(10) -0.0006(9) 0.0027(8) 0.0064(9)
C35 0.0424(11) 0.0447(14) 0.0351(10) 0.0011(9) 0.0037(8) 0.0121(10)
C36 0.0459(12) 0.0610(17) 0.0450(11) 0.0155(11) 0.0107(9) 0.0153(11)
C37 0.0439(12) 0.0775(19) 0.0513(12) 0.0179(12) 0.0122(10) 0.0191(12)
C38 0.0483(13) 0.0665(18) 0.0447(11) 0.0134(11) 0.0067(10) 0.0238(11)
C39 0.0462(12) 0.0472(14) 0.0346(10) 0.0004(9) 0.0059(8) 0.0126(10)
C40 0.0429(11) 0.0430(13) 0.0322(9) -0.0035(9) 0.0029(8) 0.0112(9)
C41 0.0474(12) 0.0409(13) 0.0356(10) 0.0012(9) 0.0030(9) 0.0117(10)
C42 0.0474(12) 0.0460(14) 0.0328(10) 0.0007(9) 0.0036(9) 0.0068(10)
C43 0.0441(11) 0.0439(14) 0.0324(9) -0.0028(9) 0.0033(8) 0.0069(9)
C44 0.0443(12) 0.0544(15) 0.0420(11) -0.0006(10) 0.0057(9) -0.0011(11)
C45 0.0407(12) 0.0620(17) 0.0472(11) -0.0010(11) 0.0038(9) 0.0077(11)
C46 0.0411(12) 0.0573(16) 0.0464(11) -0.0052(11) 0.0019(9) 0.0140(10)
C47 0.0438(11) 0.0435(14) 0.0364(10) -0.0066(9) 0.0015(8) 0.0114(10)
C48 0.0404(11) 0.0427(13) 0.0328(9) -0.0067(9) 0.0034(8) 0.0066(9)
C49 0.0441(12) 0.0397(13) 0.0391(10) -0.0015(9) 0.0025(9) 0.0120(9)
C50 0.0547(13) 0.0409(14) 0.0385(10) -0.0001(9) 0.0030(9) 0.0069(10)
C51 0.0487(12) 0.0416(14) 0.0329(10) 0.0009(9) 0.0028(9) 0.0126(10)
C52 0.0683(16) 0.0599(18) 0.0700(15) -0.0252(13) -0.0104(12) 0.0212(13)
C53 0.078(2) 0.084(2) 0.109(2) -0.0390(19) -0.0064(17) 0.0430(17)
C54 0.0541(16) 0.098(3) 0.0831(19) -0.0070(18) -0.0054(14) 0.0222(16)
C55 0.0557(15) 0.079(2) 0.0535(13) 0.0010(13) -0.0014(11) -0.0084(14)
C56 0.0601(14) 0.0489(15) 0.0453(11) -0.0038(10) 0.0062(10) 0.0018(11)
C57 0.0510(12) 0.0402(14) 0.0386(10) -0.0021(9) 0.0043(9) 0.0050(10)
C58 0.0578(13) 0.0384(14) 0.0434(11) -0.0018(10) 0.0029(10) -0.0067(10)
C59 0.0516(13) 0.0451(15) 0.0408(10) -0.0030(10) -0.0042(9) -0.0024(10)
C60 0.0470(12) 0.0371(13) 0.0405(10) -0.0029(9) 0.0028(9) -0.0014(10)
C61 0.0541(13) 0.0459(15) 0.0542(12) 0.0022(11) -0.0096(10) -0.0097(11)
C62 0.0515(13) 0.0529(16) 0.0501(12) 0.0004(11) -0.0093(10) 0.0020(11)
C63 0.0516(12) 0.0372(13) 0.0397(10) -0.0023(9) -0.0014(9) -0.0046(10)
C64 0.0488(12) 0.0475(15) 0.0395(10) 0.0000(10) -0.0052(9) -0.0046(11)
C65 0.0633(15) 0.0562(17) 0.0559(13) 0.0021(12) 0.0033(11) -0.0157(12)
C66 0.0807(19) 0.081(2) 0.0687(16) 0.0068(15) 0.0096(15) -0.0285(18)
C67 0.0727(19) 0.114(3) 0.0671(17) -0.0053(18) 0.0193(14) -0.015(2)
C68 0.0640(17) 0.101(3) 0.0717(16) -0.0152(17) 0.0136(14) 0.0080(16)
C69 0.0580(14) 0.0592(18) 0.0597(13) -0.0047(12) 0.0018(11) 0.0035(12)
C70 0.0526(12) 0.0331(13) 0.0425(11) -0.0040(9) -0.0007(9) -0.0002(10)
C71 0.0525(13) 0.0433(15) 0.0488(12) 0.0027(10) -0.0071(10) -0.0028(11)
C72 0.0779(17) 0.0462(17) 0.0759(16) 0.0024(13) -0.0133(13) 0.0086(13)
C73 0.092(2) 0.054(2) 0.114(3) 0.0241(19) -0.0273(19) 0.0055(16)
C74 0.083(2) 0.099(3) 0.079(2) 0.043(2) -0.0238(17) -0.0115(19)
C75 0.085(2) 0.112(3) 0.0517(15) 0.0068(16) -0.0112(14) -0.014(2)
C76 0.0756(17) 0.0641(18) 0.0491(13) -0.0020(12) -0.0052(12) -0.0046(13)
C77 0.0534(13) 0.0390(14) 0.0477(12) -0.0070(10) 0.0007(10) 0.0061(10)
C78 0.0613(15) 0.0623(18) 0.0515(13) -0.0159(12) 0.0011(11) 0.0032(12)
C79 0.088(2) 0.088(2) 0.0548(14) -0.0197(14) 0.0114(14) 0.0061(16)
C80 0.0686(19) 0.109(3) 0.0737(18) -0.0217(17) 0.0213(15) 0.0007(17)
C81 0.0551(16) 0.100(3) 0.0805(18) -0.0285(16) 0.0084(13) -0.0023(15)
C82 0.0552(14) 0.0722(19) 0.0557(13) -0.0198(12) 0.0015(11) 0.0004(12)
N1 0.0437(10) 0.0406(11) 0.0389(8) 0.0020(8) 0.0020(7) 0.0109(8)
N2 0.0452(10) 0.0434(12) 0.0454(9) -0.0005(8) 0.0009(8) 0.0132(8)
N3 0.0494(10) 0.0476(12) 0.0414(9) 0.0039(8) 0.0035(8) 0.0065(9)
N4 0.0472(10) 0.0437(12) 0.0380(8) 0.0046(8) 0.0050(7) 0.0136(8)

loop_
_atom_type_symbol
_atom_type_description
_atom_type_scat_dispersion_real
_atom_type_scat_dispersion_imag
_atom_type_scat_source
C C 0.0033 0.0016 'International Tables Vol C Tables 4.2.6.8 and 6.1.1.4'
H H 0.0000 0.0000 'International Tables Vol C Tables 4.2.6.8 and 6.1.1.4'
N N 0.0061 0.0033 'International Tables Vol C Tables 4.2.6.8 and 6.1.1.4'

loop_
_geom_angle_atom_site_label_1
_geom_angle_atom_site_label_2
_geom_angle_atom_site_label_3
_geom_angle
C6 C1 C2 120.4(2)
C6 C1 H1 119.8
C2 C1 H1 119.8
C3 C2 C1 120.6(2)
C3 C2 H2 119.7
C1 C2 H2 119.7
C4 C3 C2 119.6(2)
C4 C3 H3 120.2
C2 C3 H3 120.2
C3 C4 C5 120.2(2)
C3 C4 H4 119.9
C5 C4 H4 119.9
C6 C5 C4 121.4(2)
C6 C5 H5 119.3
C4 C5 H5 119.3
C5 C6 C1 117.80(19)
C5 C6 C7 119.51(19)
C1 C6 C7 122.63(19)
C20 C7 C8 120.32(18)
C20 C7 C6 124.79(18)
C8 C7 C6 114.89(17)
C13 C8 C9 117.6(2)
C13 C8 C7 121.7(2)
C9 C8 C7 120.6(2)
C8 C9 C10 121.2(3)
C8 C9 H9 119.4
C10 C9 H9 119.4
C11 C10 C9 119.5(3)
C11 C10 H10 120.3
C9 C10 H10 120.3
C12 C11 C10 119.9(3)
C12 C11 H11 120.0
C10 C11 H11 120.0
C11 C12 C13 120.6(3)
C11 C12 H12 119.7
C13 C12 H12 119.7
C12 C13 C8 121.1(3)
C12 C13 H13 119.5
C8 C13 H13 119.5
C15 C14 C19 120.9(3)
C15 C14 H14 119.6
C19 C14 H14 119.6
C16 C15 C14 119.7(3)
C16 C15 H15 120.1
C14 C15 H15 120.1
C15 C16 C17 120.9(3)
C15 C16 H16 119.5
C17 C16 H16 119.5
C16 C17 C18 119.5(3)
C16 C17 H17 120.3
C18 C17 H17 120.3
C19 C18 C17 120.4(3)
C19 C18 H18 119.8
C17 C18 H18 119.8
C18 C19 C14 118.6(2)
C18 C19 C20 120.6(2)
C14 C19 C20 120.7(2)
C7 C20 C21 124.72(19)
C7 C20 C19 120.67(18)
C21 C20 C19 114.60(17)
C22 C21 C26 117.08(19)
C22 C21 C20 119.27(18)
C26 C21 C20 123.52(18)
C23 C22 C21 122.01(19)
C23 C22 H22 119.0
C21 C22 H22 119.0
C22 C23 C24 120.93(19)
C22 C23 H23 119.5
C24 C23 H23 119.5
C23 C24 C25 117.59(19)
C23 C24 C27 124.44(19)
C25 C24 C27 117.97(19)
C26 C25 C24 120.96(19)
C26 C25 H25 119.5
C24 C25 H25 119.5
C25 C26 C21 121.36(19)
C25 C26 H26 119.3
C21 C26 H26 119.3
N2 C27 N1 111.98(17)
N2 C27 C24 123.95(18)
N1 C27 C24 123.85(17)
C29 C28 C33 120.13(19)
C29 C28 N1 119.59(18)
C33 C28 N1 120.27(18)
C28 C29 C30 119.4(2)
C28 C29 H29 120.3
C30 C29 H29 120.3
C31 C30 C29 120.6(2)
C31 C30 H30 119.7
C29 C30 H30 119.7
C32 C31 C30 120.0(2)
C32 C31 H31 120.0
C30 C31 H31 120.0
C31 C32 C33 120.0(2)
C31 C32 H32 120.0
C33 C32 H32 120.0
C28 C33 C32 119.9(2)
C28 C33 H33 120.1
C32 C33 H33 120.1
C49 C34 N1 104.63(17)
C49 C34 C35 124.08(17)
N1 C34 C35 131.20(17)
C36 C35 C40 119.41(18)
C36 C35 C34 124.86(18)
C40 C35 C34 115.72(17)
C37 C36 C35 121.00(19)
C37 C36 H36 119.5
C35 C36 H36 119.5
C36 C37 C38 121.3(2)
C36 C37 H37 119.3
C38 C37 H37 119.3
C37 C38 C39 120.1(2)
C37 C38 H38 119.9
C39 C38 H38 119.9
C38 C39 C40 119.86(18)
C38 C39 C41 124.33(19)
C40 C39 C41 115.80(18)
C35 C40 C39 118.24(17)
C35 C40 C48 120.61(18)
C39 C40 C48 121.14(17)
C42 C41 N4 105.33(16)
C42 C41 C39 123.24(19)
N4 C41 C39 131.40(18)
C41 C42 N3 111.30(18)
C41 C42 C43 121.50(18)
N3 C42 C43 127.12(18)
C44 C43 C48 119.57(19)
C44 C43 C42 122.73(18)
C48 C43 C42 117.68(18)
C45 C44 C43 121.18(19)
C45 C44 H44 119.4
C43 C44 H44 119.4
C44 C45 C46 120.6(2)
C44 C45 H45 119.7
C46 C45 H45 119.7
C45 C46 C47 120.1(2)
C45 C46 H46 120.0
C47 C46 H46 120.0
C46 C47 C48 120.64(18)
C46 C47 C49 122.23(19)
C48 C47 C49 117.10(17)
C47 C48 C43 117.95(18)
C47 C48 C40 121.62(17)
C43 C48 C40 120.42(18)
N2 C49 C34 112.10(17)
N2 C49 C47 126.93(18)
C34 C49 C47 120.84(18)
N3 C50 N4 111.77(18)
N3 C50 C57 124.72(18)
N4 C50 C57 123.41(18)
C56 C51 C52 120.7(2)
C56 C51 N4 119.79(19)
C52 C51 N4 119.5(2)
C53 C52 C51 118.8(3)
C53 C52 H52 120.6
C51 C52 H52 120.6
C54 C53 C52 121.0(3)
C54 C53 H53 119.5
C52 C53 H53 119.5
C55 C54 C53 119.8(2)
C55 C54 H54 120.1
C53 C54 H54 120.1
C54 C55 C56 120.3(3)
C54 C55 H55 119.9
C56 C55 H55 119.9
C51 C56 C55 119.4(2)
C51 C56 H56 120.3
C55 C56 H56 120.3
C58 C57 C62 117.71(19)
C58 C57 C50 121.5(2)
C62 C57 C50 120.61(19)
C59 C58 C57 121.1(2)
C59 C58 H58 119.5
C57 C58 H58 119.5
C58 C59 C60 121.73(19)
C58 C59 H59 119.1
C60 C59 H59 119.1
C59 C60 C61 117.03(19)
C59 C60 C63 119.43(18)
C61 C60 C63 123.50(19)
C62 C61 C60 121.5(2)
C62 C61 H61 119.2
C60 C61 H61 119.2
C61 C62 C57 120.9(2)
C61 C62 H62 119.5
C57 C62 H62 119.5
C70 C63 C60 121.70(18)
C70 C63 C64 122.18(18)
C60 C63 C64 116.01(18)
C69 C64 C65 118.1(2)
C69 C64 C63 119.8(2)
C65 C64 C63 122.1(2)
C66 C65 C64 120.2(3)
C66 C65 H65 119.9
C64 C65 H65 119.9
C67 C66 C65 120.5(3)
C67 C66 H66 119.7
C65 C66 H66 119.7
C68 C67 C66 120.0(3)
C68 C67 H67 120.0
C66 C67 H67 120.0
C67 C68 C69 120.4(3)
C67 C68 H68 119.8
C69 C68 H68 119.8
C64 C69 C68 120.8(3)
C64 C69 H69 119.6
C68 C69 H69 119.6
C63 C70 C77 122.48(18)
C63 C70 C71 123.10(18)
C77 C70 C71 114.37(18)
C72 C71 C76 117.4(2)
C72 C71 C70 121.0(2)
C76 C71 C70 121.5(2)
C73 C72 C71 121.3(3)
C73 C72 H72 119.3
C71 C72 H72 119.3
C74 C73 C72 120.5(3)
C74 C73 H73 119.8
C72 C73 H73 119.8
C75 C74 C73 119.3(3)
C75 C74 H74 120.3
C73 C74 H74 120.3
C74 C75 C76 120.6(3)
C74 C75 H75 119.7
C76 C75 H75 119.7
C75 C76 C71 120.8(3)
C75 C76 H76 119.6
C71 C76 H76 119.6
C82 C77 C78 117.73(19)
C82 C77 C70 120.27(18)
C78 C77 C70 122.00(19)
C79 C78 C77 120.4(2)
C79 C78 H78 119.8
C77 C78 H78 119.8
C80 C79 C78 120.7(2)
C80 C79 H79 119.7
C78 C79 H79 119.7
C81 C80 C79 119.6(2)
C81 C80 H80 120.2
C79 C80 H80 120.2
C80 C81 C82 120.1(3)
C80 C81 H81 120.0
C82 C81 H81 120.0
C81 C82 C77 121.5(2)
C81 C82 H82 119.3
C77 C82 H82 119.3
C27 N1 C34 106.27(16)
C27 N1 C28 126.23(16)
C34 N1 C28 127.23(16)
C27 N2 C49 105.01(16)
C50 N3 C42 104.86(17)
C41 N4 C50 106.73(16)
C41 N4 C51 127.99(16)
C50 N4 C51 125.27(17)

loop_
_geom_bond_atom_site_label_1
_geom_bond_atom_site_label_2
_geom_bond_distance
C1 C6 1.377(3)
C1 C2 1.389(3)
C1 H1 0.9300
C2 C3 1.361(4)
C2 H2 0.9300
C3 C4 1.357(4)
C3 H3 0.9300
C4 C5 1.377(3)
C4 H4 0.9300
C5 C6 1.378(3)
C5 H5 0.9300
C6 C7 1.495(3)
C7 C20 1.349(3)
C7 C8 1.496(3)
C8 C13 1.375(3)
C8 C9 1.383(3)
C9 C10 1.390(4)
C9 H9 0.9300
C10 C11 1.363(4)
C10 H10 0.9300
C11 C12 1.362(5)
C11 H11 0.9300
C12 C13 1.375(4)
C12 H12 0.9300
C13 H13 0.9300
C14 C15 1.376(3)
C14 C19 1.382(3)
C14 H14 0.9300
C15 C16 1.363(4)
C15 H15 0.9300
C16 C17 1.361(4)
C16 H16 0.9300
C17 C18 1.394(3)
C17 H17 0.9300
C18 C19 1.377(3)
C18 H18 0.9300
C19 C20 1.507(3)
C20 C21 1.489(3)
C21 C22 1.384(3)
C21 C26 1.396(3)
C22 C23 1.373(3)
C22 H22 0.9300
C23 C24 1.388(3)
C23 H23 0.9300
C24 C25 1.398(3)
C24 C27 1.461(3)
C25 C26 1.375(3)
C25 H25 0.9300
C26 H26 0.9300
C27 N2 1.319(2)
C27 N1 1.391(2)
C28 C29 1.362(3)
C28 C33 1.368(3)
C28 N1 1.437(2)
C29 C30 1.380(3)
C29 H29 0.9300
C30 C31 1.362(4)
C30 H30 0.9300
C31 C32 1.352(4)
C31 H31 0.9300
C32 C33 1.385(3)
C32 H32 0.9300
C33 H33 0.9300
C34 C49 1.377(3)
C34 N1 1.395(2)
C34 C35 1.435(3)
C35 C36 1.393(3)
C35 C40 1.433(3)
C36 C37 1.367(3)
C36 H36 0.9300
C37 C38 1.379(3)
C37 H37 0.9300
C38 C39 1.398(3)
C38 H38 0.9300
C39 C40 1.427(3)
C39 C41 1.443(3)
C40 C48 1.451(3)
C41 C42 1.374(3)
C41 N4 1.383(3)
C42 N3 1.387(3)
C42 C43 1.425(3)
C43 C44 1.392(3)
C43 C48 1.425(3)
C44 C45 1.374(3)
C44 H44 0.9300
C45 C46 1.377(3)
C45 H45 0.9300
C46 C47 1.397(3)
C46 H46 0.9300
C47 C48 1.414(3)
C47 C49 1.444(3)
C49 N2 1.369(2)
C50 N3 1.320(3)
C50 N4 1.389(3)
C50 C57 1.472(3)
C51 C56 1.371(3)
C51 C52 1.372(3)
C51 N4 1.440(3)
C52 C53 1.377(3)
C52 H52 0.9300
C53 C54 1.364(4)
C53 H53 0.9300
C54 C55 1.358(4)
C54 H54 0.9300
C55 C56 1.383(3)
C55 H55 0.9300
C56 H56 0.9300
C57 C58 1.387(3)
C57 C62 1.393(3)
C58 C59 1.379(3)
C58 H58 0.9300
C59 C60 1.386(3)
C59 H59 0.9300
C60 C61 1.395(3)
C60 C63 1.486(3)
C61 C62 1.378(3)
C61 H61 0.9300
C62 H62 0.9300
C63 C70 1.362(3)
C63 C64 1.498(3)
C64 C69 1.382(3)
C64 C65 1.390(3)
C65 C66 1.383(3)
C65 H65 0.9300
C66 C67 1.368(4)
C66 H66 0.9300
C67 C68 1.352(4)
C67 H67 0.9300
C68 C69 1.387(3)
C68 H68 0.9300
C69 H69 0.9300
C70 C77 1.489(3)
C70 C71 1.491(3)
C71 C72 1.385(3)
C71 C76 1.384(3)
C72 C73 1.369(4)
C72 H72 0.9300
C73 C74 1.367(5)
C73 H73 0.9300
C74 C75 1.363(5)
C74 H74 0.9300
C75 C76 1.380(4)
C75 H75 0.9300
C76 H76 0.9300
C77 C82 1.388(3)
C77 C78 1.391(3)
C78 C79 1.377(3)
C78 H78 0.9300
C79 C80 1.375(4)
C79 H79 0.9300
C80 C81 1.367(4)
C80 H80 0.9300
C81 C82 1.373(3)
C81 H81 0.9300
C82 H82 0.9300
